data_7702100
loop_
_publ_author_name
'Chang, Yao-Pang'
'Levason, William'
'Light, Mark E.'
'Reid, Gillian'

_publ_section_title
;
 Niobium tetrachloride complexes with thio-, seleno- and telluro-ether
 coordination - synthesis and structures.
;
_journal_issue 41
_journal_name_full 'Dalton transactions (Cambridge, England : 2003)'
_journal_page_first 16262
_journal_page_last 16274
_journal_paper_doi 10.1039/c6dt02979e
_journal_volume 45
_journal_year 2016
_chemical_formula_moiety 'C8 H20 Cl4 Nb S4'
_chemical_formula_sum 'C8 H20 Cl4 Nb S4'
_chemical_formula_weight 479.19
_chemical_properties_physical ', Air-sensitive,Moisture-sensitive'
_space_group_crystal_system tetragonal
_space_group_IT_number 96
_space_group_name_Hall 'P 4nw 2abw'
_space_group_name_H-M_alt 'P 43 21 2'
_atom_sites_solution_hydrogens geom
_audit_creation_method SHELXL-2014/7
_audit_update_record
;
2016-07-18 deposited with the CCDC.
2016-09-13 downloaded from the CCDC.
;
_cell_angle_alpha 90
_cell_angle_beta 90
_cell_angle_gamma 90
_cell_formula_units_Z 4
_cell_length_a 9.1410(4)
_cell_length_b 9.1410(4)
_cell_length_c 20.5742(18)
_cell_measurement_reflns_used 3796
_cell_measurement_temperature 100(2)
_cell_measurement_theta_max 27.5
_cell_measurement_theta_min 2.4
_cell_volume 1719.14(18)
_computing_cell_refinement 'Bruker XSCANS'
_computing_data_collection 'Bruker XSCANS'
_computing_data_reduction 'Bruker SHELXTL'
_computing_molecular_graphics 'Bruker SHELXTL'
_computing_publication_material 'Bruker SHELXTL'
_computing_structure_refinement 'SHELXL-2014/7 (Sheldrick, 2014)'
_computing_structure_solution 'Bruker SHELXTL'
_diffrn_ambient_temperature 100(2)
_diffrn_detector_area_resol_mean 28.5714
_diffrn_measured_fraction_theta_full 1.000
_diffrn_measured_fraction_theta_max 1.000
_diffrn_measurement_device_type 'Rigaku AFC12 (Right)'
_diffrn_measurement_method 'profile data from \w-scans'
_diffrn_radiation_type MoK\a
_diffrn_radiation_wavelength 0.71073
_diffrn_reflns_av_R_equivalents 0.0620
_diffrn_reflns_av_unetI/netI 0.0443
_diffrn_reflns_Laue_measured_fraction_full 1.000
_diffrn_reflns_Laue_measured_fraction_max 1.000
_diffrn_reflns_limit_h_max 11
_diffrn_reflns_limit_h_min -10
_diffrn_reflns_limit_k_max 7
_diffrn_reflns_limit_k_min -11
_diffrn_reflns_limit_l_max 19
_diffrn_reflns_limit_l_min -25
_diffrn_reflns_number 7720
_diffrn_reflns_point_group_measured_fraction_full 1.000
_diffrn_reflns_point_group_measured_fraction_max 1.000
_diffrn_reflns_theta_full 25.242
_diffrn_reflns_theta_max 25.989
_diffrn_reflns_theta_min 2.438
_diffrn_source 'Rotating Anode'
_exptl_absorpt_coefficient_mu 1.786
_exptl_absorpt_correction_T_max 1.000
_exptl_absorpt_correction_T_min 0.556
_exptl_absorpt_correction_type multi-scan
_exptl_absorpt_process_details
; 
Jacobson, R. (1998). REQAB. Private communication to the 
Rigaku Corporation, Tokyo, Japan. 
;
_exptl_crystal_colour Red
_exptl_crystal_density_diffrn 1.851
_exptl_crystal_density_method 'not measured'
_exptl_crystal_description Chip
_exptl_crystal_F_000 964
_exptl_crystal_size_max 0.088
_exptl_crystal_size_mid 0.064
_exptl_crystal_size_min 0.034
_refine_diff_density_max 0.402
_refine_diff_density_min -0.294
_refine_diff_density_rms 0.074
_refine_ls_abs_structure_details
; 
 Flack x determined using 547 quotients [(I+)-(I-)]/[(I+)+(I-)] 
 (Parsons, Flack and Wagner, Acta Cryst. B69 (2013) 249-259). 
;
_refine_ls_abs_structure_Flack 0.01(9)
_refine_ls_extinction_method none
_refine_ls_goodness_of_fit_ref 1.038
_refine_ls_hydrogen_treatment constr
_refine_ls_matrix_type full
_refine_ls_number_parameters 80
_refine_ls_number_reflns 1691
_refine_ls_number_restraints 0
_refine_ls_restrained_S_all 1.038
_refine_ls_R_factor_all 0.0326
_refine_ls_R_factor_gt 0.0266
_refine_ls_shift/su_max 0.000
_refine_ls_shift/su_mean 0.000
_refine_ls_structure_factor_coef Fsqd
_refine_ls_weighting_details 'w=1/[\s^2^(Fo^2^)+(0.0220P)^2^] where P=(Fo^2^+2Fc^2^)/3'
_refine_ls_weighting_scheme calc
_refine_ls_wR_factor_gt 0.0558
_refine_ls_wR_factor_ref 0.0577
_reflns_Friedel_coverage 0.614
_reflns_Friedel_fraction_full 1.000
_reflns_Friedel_fraction_max 1.000
_reflns_number_gt 1534
_reflns_number_total 1691
_reflns_threshold_expression 'I > 2\s(I)'
_cod_data_source_file c6dt02979e2.cif
_cod_data_source_block shelx
_cod_original_cell_volume 1719.1(2)
_cod_database_code 7702100
_shelx_shelxl_version_number 2014/7
_shelx_space_group_comment
; 
The symmetry employed for this shelxl refinement is uniquely defined 
by the following loop, which should always be used as a source of 
symmetry information in preference to the above space-group names. 
They are only intended as comments. 
;
_shelx_estimated_absorpt_t_min 0.859
_shelx_estimated_absorpt_t_max 0.942

loop_
_space_group_symop_operation_xyz
'x, y, z'
'-x, -y, z+1/2'
'-y+1/2, x+1/2, z+3/4'
'y+1/2, -x+1/2, z+1/4'
'-x+1/2, y+1/2, -z+3/4'
'x+1/2, -y+1/2, -z+1/4'
'y, x, -z'
'-y, -x, -z+1/2'

loop_
_atom_site_label
_atom_site_type_symbol
_atom_site_fract_x
_atom_site_fract_y
_atom_site_fract_z
_atom_site_U_iso_or_equiv
_atom_site_adp_type
_atom_site_occupancy
_atom_site_site_symmetry_order
_atom_site_calc_flag
_atom_site_refinement_flags_posn
_atom_site_refinement_flags_adp
_atom_site_refinement_flags_occupancy
Nb1 Nb 0.00706(4) 1.00706(4) 0.0000 0.01256(14) Uani 1 2 d S T P
Cl1 Cl 0.07994(13) 1.05085(12) 0.11512(4) 0.0182(3) Uani 1 1 d . . .
Cl2 Cl -0.22590(13) 1.12257(12) 0.03693(4) 0.0178(3) Uani 1 1 d . . .
S1 S 0.29835(12) 1.04125(13) 0.00809(4) 0.0178(2) Uani 1 1 d . . .
S2 S -0.09234(13) 0.78261(13) 0.07065(5) 0.0173(2) Uani 1 1 d . . .
C1 C 0.3901(5) 1.0177(6) -0.06890(18) 0.0254(12) Uani 1 1 d . . .
H1A H 0.3471 1.0839 -0.1011 0.038 Uiso 1 1 calc R U .
H1B H 0.3786 0.9163 -0.0836 0.038 Uiso 1 1 calc R U .
H1C H 0.4943 1.0399 -0.0638 0.038 Uiso 1 1 calc R U .
C2 C 0.3311(5) 1.2347(5) 0.02158(18) 0.0220(11) Uani 1 1 d . . .
H2A H 0.3116 1.2581 0.0678 0.026 Uiso 1 1 calc R U .
H2B H 0.4352 1.2567 0.0126 0.026 Uiso 1 1 calc R U .
C3 C -0.2171(6) 0.8347(5) 0.13408(19) 0.0251(12) Uani 1 1 d . . .
H3A H -0.3035 0.8813 0.1149 0.038 Uiso 1 1 calc R U .
H3B H -0.1687 0.9037 0.1635 0.038 Uiso 1 1 calc R U .
H3C H -0.2471 0.7476 0.1584 0.038 Uiso 1 1 calc R U .
C4 C -0.2174(5) 0.6820(5) 0.01888(19) 0.0215(11) Uani 1 1 d . . .
H4A H -0.1605 0.6215 -0.0120 0.026 Uiso 1 1 calc R U .
H4B H -0.2770 0.6152 0.0460 0.026 Uiso 1 1 calc R U .

loop_
_atom_site_aniso_label
_atom_site_aniso_U_11
_atom_site_aniso_U_22
_atom_site_aniso_U_33
_atom_site_aniso_U_23
_atom_site_aniso_U_13
_atom_site_aniso_U_12
Nb1 0.01108(18) 0.01108(18) 0.0155(2) 0.00011(14) -0.00011(14) 0.0002(2)
Cl1 0.0213(7) 0.0161(6) 0.0172(4) -0.0004(4) -0.0027(4) 0.0009(5)
Cl2 0.0152(6) 0.0161(6) 0.0222(4) -0.0008(4) 0.0023(4) 0.0032(5)
S1 0.0134(6) 0.0186(6) 0.0214(4) 0.0035(4) -0.0013(4) -0.0019(5)
S2 0.0167(6) 0.0140(6) 0.0212(4) 0.0022(4) 0.0020(4) 0.0005(5)
C1 0.017(2) 0.032(3) 0.027(2) 0.008(2) 0.0057(18) 0.001(2)
C2 0.019(3) 0.021(3) 0.0265(19) 0.0019(19) -0.0019(19) -0.005(2)
C3 0.024(3) 0.025(3) 0.0264(19) 0.004(2) 0.008(2) -0.001(2)
C4 0.019(3) 0.017(3) 0.028(2) -0.0001(18) 0.0001(19) -0.003(2)

loop_
_atom_type_symbol
_atom_type_description
_atom_type_scat_dispersion_real
_atom_type_scat_dispersion_imag
_atom_type_scat_source
C C 0.0033 0.0016 'International Tables Vol C Tables 4.2.6.8 and 6.1.1.4'
H H 0.0000 0.0000 'International Tables Vol C Tables 4.2.6.8 and 6.1.1.4'
S S 0.1246 0.1234 'International Tables Vol C Tables 4.2.6.8 and 6.1.1.4'
Cl Cl 0.1484 0.1585 'International Tables Vol C Tables 4.2.6.8 and 6.1.1.4'
Nb Nb -2.0727 0.6215 'International Tables Vol C Tables 4.2.6.8 and 6.1.1.4'

loop_
_geom_angle_atom_site_label_1
_geom_angle_atom_site_label_2
_geom_angle_atom_site_label_3
_geom_angle
_geom_angle_site_symmetry_1
_geom_angle_site_symmetry_3
Cl1 Nb1 Cl1 144.78(6) 7_465 .
Cl1 Nb1 Cl2 108.25(3) 7_465 .
Cl1 Nb1 Cl2 82.58(4) . .
Cl1 Nb1 Cl2 82.58(4) 7_465 7_465
Cl1 Nb1 Cl2 108.26(3) . 7_465
Cl2 Nb1 Cl2 144.58(6) . 7_465
Cl1 Nb1 S2 140.92(4) 7_465 .
Cl1 Nb1 S2 72.39(3) . .
Cl2 Nb1 S2 82.48(4) . .
Cl2 Nb1 S2 69.79(4) 7_465 .
Cl1 Nb1 S2 72.39(3) 7_465 7_465
Cl1 Nb1 S2 140.92(4) . 7_465
Cl2 Nb1 S2 69.79(4) . 7_465
Cl2 Nb1 S2 82.48(4) 7_465 7_465
S2 Nb1 S2 76.94(5) . 7_465
Cl1 Nb1 S1 82.45(3) 7_465 .
Cl1 Nb1 S1 69.97(3) . .
Cl2 Nb1 S1 141.06(4) . .
Cl2 Nb1 S1 72.47(4) 7_465 .
S2 Nb1 S1 113.11(3) . .
S2 Nb1 S1 146.50(3) 7_465 .
Cl1 Nb1 S1 69.97(3) 7_465 7_465
Cl1 Nb1 S1 82.45(3) . 7_465
Cl2 Nb1 S1 72.47(4) . 7_465
Cl2 Nb1 S1 141.06(4) 7_465 7_465
S2 Nb1 S1 146.51(3) . 7_465
S2 Nb1 S1 113.11(3) 7_465 7_465
S1 Nb1 S1 76.89(5) . 7_465
C1 S1 C2 100.0(2) . .
C1 S1 Nb1 113.08(16) . .
C2 S1 Nb1 106.64(16) . .
C3 S2 C4 99.3(2) . .
C3 S2 Nb1 114.01(16) . .
C4 S2 Nb1 106.52(14) . .
S1 C1 H1A 109.5 . .
S1 C1 H1B 109.5 . .
H1A C1 H1B 109.5 . .
S1 C1 H1C 109.5 . .
H1A C1 H1C 109.5 . .
H1B C1 H1C 109.5 . .
C2 C2 S1 112.2(2) 7_465 .
C2 C2 H2A 109.2 7_465 .
S1 C2 H2A 109.2 . .
C2 C2 H2B 109.2 7_465 .
S1 C2 H2B 109.2 . .
H2A C2 H2B 107.9 . .
S2 C3 H3A 109.5 . .
S2 C3 H3B 109.5 . .
H3A C3 H3B 109.5 . .
S2 C3 H3C 109.5 . .
H3A C3 H3C 109.5 . .
H3B C3 H3C 109.5 . .
C4 C4 S2 112.1(2) 7_465 .
C4 C4 H4A 109.2 7_465 .
S2 C4 H4A 109.2 . .
C4 C4 H4B 109.2 7_465 .
S2 C4 H4B 109.2 . .
H4A C4 H4B 107.9 . .

loop_
_geom_bond_atom_site_label_1
_geom_bond_atom_site_label_2
_geom_bond_distance
_geom_bond_site_symmetry_2
Nb1 Cl1 2.4928(9) 7_465
Nb1 Cl1 2.4928(9) .
Nb1 Cl2 2.4954(11) .
Nb1 Cl2 2.4954(11) 7_465
Nb1 S2 2.6736(12) .
Nb1 S2 2.6736(12) 7_465
Nb1 S1 2.6861(12) .
Nb1 S1 2.6861(12) 7_465
S1 C1 1.805(4) .
S1 C2 1.814(5) .
S2 C3 1.797(4) .
S2 C4 1.814(4) .
C1 H1A 0.9800 .
C1 H1B 0.9800 .
C1 H1C 0.9800 .
C2 C2 1.530(8) 7_465
C2 H2A 0.9900 .
C2 H2B 0.9900 .
C3 H3A 0.9800 .
C3 H3B 0.9800 .
C3 H3C 0.9800 .
C4 C4 1.515(9) 7_465
C4 H4A 0.9900 .
C4 H4B 0.9900 .
